data_7204203
loop_
_publ_author_name
'Abdullah G. Al-Sehemi'
'Robert S. Atkinson'
'John Fawcett'

_publ_section_title
;
 Kinetic resolution of amines with enantiopure
 3-N,N-diacylaminoquinazolin-4(3H)-ones
;
_journal_issue 2
_journal_name_full 'J. Chem. Soc., Perkin Trans. 1'
_journal_page_first 257
_journal_page_last 274
_journal_paper_doi 10.1039/b105917n
_journal_year 2002
_chemical_formula_sum 'C28 H25 N3 O5'
_chemical_formula_weight 483.51
_chemical_name_systematic
; 
? 
;
_space_group_IT_number 19
_symmetry_cell_setting orthorhombic
_symmetry_space_group_name_Hall 'P 2ac 2ab'
_symmetry_space_group_name_H-M 'P 21 21 21'
_atom_sites_solution_hydrogens geom
_atom_sites_solution_primary direct
_atom_sites_solution_secondary difmap
_audit_creation_method SHELXL-97
_cell_angle_alpha 90.00
_cell_angle_beta 90.00
_cell_angle_gamma 90.00
_cell_formula_units_Z 4
_cell_length_a 9.280(2)
_cell_length_b 14.826(1)
_cell_length_c 18.246(2)
_cell_measurement_reflns_used 37
_cell_measurement_temperature 200(2)
_cell_measurement_theta_max 12.49
_cell_measurement_theta_min 5.41
_cell_volume 2510.4(6)
_computing_cell_refinement 'XSCANS (Fait, 1991)'
_computing_data_collection 'XSCANS (Fait, 1991)'
_computing_data_reduction 'XSCANS (Fait, 1991)'
_computing_molecular_graphics 'SHELXL-97 (Sheldrick, 1997)'
_computing_publication_material 'SHELXL-97 (Sheldrick, 1997)'
_computing_structure_refinement 'SHELXL-97 (Sheldrick, 1997)'
_computing_structure_solution 'SHELXS-97 (Sheldrick, 1990)'
_diffrn_ambient_temperature 200(2)
_diffrn_measured_fraction_theta_full 0.993
_diffrn_measured_fraction_theta_max 0.993
_diffrn_measurement_device_type 'Siemens P4 diffractometer'
_diffrn_measurement_method 'omega scan'
_diffrn_radiation_monochromator graphite
_diffrn_radiation_source 'fine-focus sealed tube'
_diffrn_radiation_type MoK\a
_diffrn_radiation_wavelength 0.71073
_diffrn_reflns_av_R_equivalents 0.0211
_diffrn_reflns_av_sigmaI/netI 0.0791
_diffrn_reflns_limit_h_max 11
_diffrn_reflns_limit_h_min 0
_diffrn_reflns_limit_k_max 18
_diffrn_reflns_limit_k_min -1
_diffrn_reflns_limit_l_max 22
_diffrn_reflns_limit_l_min -1
_diffrn_reflns_number 3166
_diffrn_reflns_theta_full 25.99
_diffrn_reflns_theta_max 25.99
_diffrn_reflns_theta_min 1.77
_diffrn_standards_decay_% <2
_diffrn_standards_interval_count 1000
_diffrn_standards_number 3
_exptl_absorpt_coefficient_mu 0.089
_exptl_absorpt_correction_type 'not applied'
_exptl_crystal_colour colourless
_exptl_crystal_density_diffrn 1.279
_exptl_crystal_density_method 'not measured'
_exptl_crystal_description ovoid
_exptl_crystal_F_000 1016
_exptl_crystal_size_max 0.31
_exptl_crystal_size_mid 0.26
_exptl_crystal_size_min 0.24
_refine_diff_density_max 0.203
_refine_diff_density_min -0.206
_refine_diff_density_rms 0.049
_refine_ls_abs_structure_details 'Flack H D (1983), Acta Cryst. A39, 876-881'
_refine_ls_abs_structure_Flack 9(3)
_refine_ls_extinction_method none
_refine_ls_goodness_of_fit_ref 1.017
_refine_ls_hydrogen_treatment mixed
_refine_ls_matrix_type full
_refine_ls_number_parameters 301
_refine_ls_number_reflns 3088
_refine_ls_number_restraints 0
_refine_ls_restrained_S_all 1.017
_refine_ls_R_factor_all 0.1188
_refine_ls_R_factor_gt 0.0588
_refine_ls_shift/su_max 0.002
_refine_ls_shift/su_mean 0.000
_refine_ls_structure_factor_coef Fsqd
_refine_ls_weighting_details 'calc w=1/[\s^2^(Fo^2^)+(0.0638P)^2^+0.0000P] where P=(Fo^2^+2Fc^2^)/3'
_refine_ls_weighting_scheme calc
_refine_ls_wR_factor_gt 0.1180
_refine_ls_wR_factor_ref 0.1444
_reflns_number_gt 1838
_reflns_number_total 3088
_reflns_threshold_expression >2sigma(I)
_cod_data_source_file b105917n.txt
_cod_data_source_block 19b
_cod_depositor_comments
;
The following automatic conversions were performed:
'_symmetry_cell_setting' value 'Orthorhombic' changed to 'orthorhombic'
according to '/home/saulius/struct/CIF-dictionaries/cif_core.dic'
dictionary named 'cif_core.dic' version 2.4.1 from 2010-06-29.

Automatic conversion script
Id: cif_fix_enum 1527 2010-12-29 10:47:43Z saulius 
;
_cod_original_sg_symbol_H-M P2(1)2(1)2(1)
_cod_database_code 7204203

loop_
_symmetry_equiv_pos_as_xyz
'x, y, z'
'-x+1/2, -y, z+1/2'
'-x, y+1/2, -z+1/2'
'x+1/2, -y+1/2, -z'

loop_
_atom_site_label
_atom_site_type_symbol
_atom_site_fract_x
_atom_site_fract_y
_atom_site_fract_z
_atom_site_U_iso_or_equiv
_atom_site_adp_type
_atom_site_occupancy
_atom_site_symmetry_multiplicity
_atom_site_calc_flag
_atom_site_refinement_flags
_atom_site_disorder_assembly
_atom_site_disorder_group
O1 O 0.4370(4) 0.3540(2) 0.9136(2) 0.0506(10) Uani 1 1 d . . .
O2 O 0.6856(4) 0.5075(3) 0.7922(2) 0.0563(11) Uani 1 1 d . . .
O3 O 0.4064(4) 0.5724(2) 0.95766(19) 0.0436(9) Uani 1 1 d . . .
O4 O 0.6468(4) 0.6762(2) 0.96726(19) 0.0455(9) Uani 1 1 d . . .
O5 O 0.5228(4) 0.7364(3) 0.8742(2) 0.0521(10) Uani 1 1 d . . .
N1 N 0.0826(4) 0.4817(3) 0.8325(2) 0.0337(10) Uani 1 1 d . . .
N2 N 0.4673(4) 0.5099(3) 0.8492(2) 0.0311(9) Uani 1 1 d . . .
N3 N 0.3310(4) 0.4695(3) 0.8514(2) 0.0305(9) Uani 1 1 d . . .
C1 C 0.2330(5) 0.6100(3) 0.7978(2) 0.0302(11) Uani 1 1 d . . .
H1B H 0.3120 0.6371 0.8259 0.036 Uiso 1 1 calc R . .
C2 C 0.2080(5) 0.5164(3) 0.8298(2) 0.0305(11) Uani 1 1 d . . .
C4 C 0.3263(6) 0.3858(3) 0.8895(3) 0.0373(13) Uani 1 1 d . . .
C5 C 0.1830(6) 0.3472(3) 0.8924(3) 0.0332(12) Uani 1 1 d . . .
C6 C 0.1600(6) 0.2636(3) 0.9263(3) 0.0418(13) Uani 1 1 d . . .
H6A H 0.2361 0.2333 0.9485 0.050 Uiso 1 1 calc R . .
C7 C 0.0238(7) 0.2267(3) 0.9265(3) 0.0483(15) Uani 1 1 d . . .
H7A H 0.0079 0.1710 0.9485 0.058 Uiso 1 1 calc R . .
C8 C -0.0890(6) 0.2722(3) 0.8940(3) 0.0475(15) Uani 1 1 d . . .
H8A H -0.1803 0.2464 0.8937 0.057 Uiso 1 1 calc R . .
C9 C -0.0686(6) 0.3554(4) 0.8621(3) 0.0458(14) Uani 1 1 d . . .
H9A H -0.1459 0.3855 0.8406 0.055 Uiso 1 1 calc R . .
C10 C 0.0684(5) 0.3948(3) 0.8618(3) 0.0348(12) Uani 1 1 d . . .
C11 C 0.2861(3) 0.6013(2) 0.71843(13) 0.0328(11) Uani 1 1 d G . .
C12 C 0.4130(3) 0.6447(2) 0.69851(18) 0.0442(14) Uani 1 1 d G . .
H12A H 0.4628 0.6792 0.7327 0.053 Uiso 1 1 calc R . .
C13 C 0.4654(3) 0.6365(2) 0.6275(2) 0.0604(17) Uani 1 1 d G . .
H13A H 0.5503 0.6655 0.6141 0.072 Uiso 1 1 calc R . .
C14 C 0.3909(4) 0.5850(3) 0.57632(14) 0.0634(19) Uani 1 1 d G . .
H14A H 0.4259 0.5795 0.5288 0.076 Uiso 1 1 calc R . .
C15 C 0.2640(4) 0.5416(2) 0.59624(16) 0.0533(16) Uani 1 1 d G . .
H15A H 0.2141 0.5072 0.5620 0.064 Uiso 1 1 calc R . .
C16 C 0.2116(3) 0.5498(2) 0.66730(18) 0.0414(13) Uani 1 1 d G . .
H16A H 0.1267 0.5208 0.6806 0.050 Uiso 1 1 calc R . .
C17 C 0.1039(3) 0.67493(19) 0.80420(19) 0.0330(12) Uani 1 1 d G . .
C18 C -0.0312(3) 0.65652(18) 0.77493(18) 0.0414(13) Uani 1 1 d G . .
H18A H -0.0476 0.6023 0.7507 0.050 Uiso 1 1 calc R . .
C19 C -0.1418(3) 0.7192(2) 0.78184(18) 0.0442(14) Uani 1 1 d G . .
H19A H -0.2322 0.7069 0.7623 0.053 Uiso 1 1 calc R . .
C20 C -0.1173(3) 0.8002(2) 0.8180(2) 0.0525(16) Uani 1 1 d G . .
H20A H -0.1913 0.8422 0.8226 0.063 Uiso 1 1 calc R . .
C21 C 0.0179(4) 0.81866(18) 0.8473(2) 0.0582(16) Uani 1 1 d G . .
H21A H 0.0343 0.8729 0.8715 0.070 Uiso 1 1 calc R . .
C22 C 0.1284(3) 0.7560(2) 0.8404(2) 0.0469(15) Uani 1 1 d G . .
H22A H 0.2189 0.7683 0.8600 0.056 Uiso 1 1 calc R . .
C23 C 0.5100(6) 0.4118(3) 0.7408(3) 0.0450(14) Uani 1 1 d . . .
H23A H 0.5851 0.3966 0.7068 0.068 Uiso 1 1 calc R . .
H23B H 0.4293 0.4363 0.7146 0.068 Uiso 1 1 calc R . .
H23C H 0.4804 0.3585 0.7667 0.068 Uiso 1 1 calc R . .
C24 C 0.5645(5) 0.4797(4) 0.7940(3) 0.0378(12) Uani 1 1 d . . .
C25 C 0.5003(5) 0.5600(3) 0.9131(3) 0.0337(12) Uani 1 1 d . . .
C26 C 0.6531(5) 0.5927(3) 0.9254(3) 0.0412(13) Uani 1 1 d . . .
H26A H 0.7019 0.6025 0.8784 0.049 Uiso 1 1 calc R . .
C27 C 0.7341(7) 0.5251(4) 0.9708(4) 0.071(2) Uani 1 1 d . . .
H27A H 0.8308 0.5460 0.9785 0.106 Uiso 1 1 calc R . .
H27B H 0.7363 0.4682 0.9457 0.106 Uiso 1 1 calc R . .
H27C H 0.6869 0.5179 1.0173 0.106 Uiso 1 1 calc R . .
C28 C 0.5798(6) 0.7453(4) 0.9335(3) 0.0457(14) Uani 1 1 d . . .
C29 C 0.5830(8) 0.8281(4) 0.9789(4) 0.0668(19) Uani 1 1 d . . .
H29A H 0.5346 0.8760 0.9535 0.100 Uiso 1 1 calc R . .
H29B H 0.6813 0.8451 0.9879 0.100 Uiso 1 1 calc R . .
H29C H 0.5354 0.8168 1.0247 0.100 Uiso 1 1 calc R . .

loop_
_atom_site_aniso_label
_atom_site_aniso_U_11
_atom_site_aniso_U_22
_atom_site_aniso_U_33
_atom_site_aniso_U_23
_atom_site_aniso_U_13
_atom_site_aniso_U_12
O1 0.046(2) 0.045(2) 0.061(2) 0.014(2) -0.011(2) 0.002(2)
O2 0.034(2) 0.076(3) 0.059(2) -0.022(2) 0.0077(19) 0.000(2)
O3 0.040(2) 0.048(2) 0.043(2) -0.0040(19) 0.0095(19) -0.0053(19)
O4 0.049(2) 0.043(2) 0.045(2) -0.004(2) -0.006(2) -0.005(2)
O5 0.048(2) 0.054(2) 0.054(2) 0.007(2) -0.010(2) -0.007(2)
N1 0.030(2) 0.031(2) 0.040(2) 0.005(2) 0.004(2) -0.0043(19)
N2 0.024(2) 0.032(2) 0.037(2) -0.003(2) -0.0008(18) -0.0039(19)
N3 0.024(2) 0.030(2) 0.037(2) -0.001(2) -0.0007(19) -0.0014(18)
C1 0.024(2) 0.032(3) 0.034(3) 0.000(2) -0.002(2) -0.004(2)
C2 0.037(3) 0.030(3) 0.024(2) -0.003(2) 0.001(2) 0.003(2)
C4 0.040(3) 0.035(3) 0.038(3) 0.005(3) -0.005(3) 0.001(3)
C5 0.040(3) 0.031(3) 0.029(3) -0.001(2) 0.006(2) -0.004(2)
C6 0.054(3) 0.031(3) 0.041(3) 0.003(3) -0.001(3) -0.001(3)
C7 0.070(4) 0.030(3) 0.045(3) 0.006(3) 0.010(3) -0.009(3)
C8 0.052(4) 0.032(3) 0.059(4) -0.002(3) 0.012(3) -0.014(3)
C9 0.037(3) 0.043(3) 0.057(4) -0.005(3) 0.007(3) -0.001(3)
C10 0.037(3) 0.030(3) 0.037(3) -0.004(2) 0.004(2) -0.005(2)
C11 0.034(3) 0.030(2) 0.034(3) 0.001(2) -0.001(2) 0.006(2)
C12 0.040(3) 0.036(3) 0.056(3) 0.004(3) 0.008(3) -0.007(3)
C13 0.063(4) 0.058(4) 0.060(4) 0.017(3) 0.021(3) 0.002(4)
C14 0.093(5) 0.057(4) 0.040(3) 0.008(3) 0.016(4) 0.032(4)
C15 0.062(4) 0.049(3) 0.048(3) -0.005(3) -0.010(3) 0.019(3)
C16 0.039(3) 0.042(3) 0.043(3) 0.002(3) -0.007(3) 0.006(3)
C17 0.037(3) 0.030(3) 0.032(3) 0.007(2) -0.001(2) 0.002(2)
C18 0.032(3) 0.038(3) 0.054(3) 0.002(3) -0.001(3) 0.003(3)
C19 0.036(3) 0.045(3) 0.051(3) 0.011(3) 0.004(3) 0.004(3)
C20 0.051(4) 0.049(4) 0.058(4) 0.006(3) 0.006(3) 0.017(3)
C21 0.068(4) 0.035(3) 0.072(4) -0.010(3) -0.007(4) 0.011(3)
C22 0.048(3) 0.035(3) 0.058(4) -0.002(3) 0.002(3) 0.004(3)
C23 0.046(3) 0.036(3) 0.053(3) -0.014(3) 0.002(3) 0.006(3)
C24 0.028(3) 0.044(3) 0.041(3) -0.003(3) 0.001(2) 0.005(3)
C25 0.035(3) 0.026(2) 0.040(3) 0.010(2) -0.004(3) 0.001(2)
C26 0.035(3) 0.046(3) 0.043(3) -0.009(3) -0.006(3) -0.001(3)
C27 0.061(4) 0.050(4) 0.100(5) -0.020(4) -0.030(4) 0.011(3)
C28 0.048(3) 0.040(3) 0.050(3) 0.004(3) -0.004(3) -0.015(3)
C29 0.087(5) 0.039(3) 0.074(4) -0.004(3) -0.010(4) -0.001(4)

loop_
_atom_type_symbol
_atom_type_description
_atom_type_scat_dispersion_real
_atom_type_scat_dispersion_imag
_atom_type_scat_source
C C 0.0033 0.0016 'International Tables Vol C Tables 4.2.6.8 and 6.1.1.4'
H H 0.0000 0.0000 'International Tables Vol C Tables 4.2.6.8 and 6.1.1.4'
N N 0.0061 0.0033 'International Tables Vol C Tables 4.2.6.8 and 6.1.1.4'
O O 0.0106 0.0060 'International Tables Vol C Tables 4.2.6.8 and 6.1.1.4'

loop_
_geom_angle_atom_site_label_1
_geom_angle_atom_site_label_2
_geom_angle_atom_site_label_3
_geom_angle
_geom_angle_site_symmetry_1
_geom_angle_site_symmetry_3
_geom_angle_publ_flag
C28 O4 C26 115.1(4) . . ?
C2 N1 C10 118.1(4) . . ?
N3 N2 C25 113.3(4) . . ?
N3 N2 C24 117.2(4) . . ?
C25 N2 C24 127.6(4) . . ?
C2 N3 N2 121.2(4) . . ?
C2 N3 C4 123.3(4) . . ?
N2 N3 C4 114.5(4) . . ?
C2 C1 C11 109.5(4) . . ?
C2 C1 C17 114.9(4) . . ?
C11 C1 C17 111.9(3) . . ?
N1 C2 N3 122.4(4) . . ?
N1 C2 C1 121.5(4) . . ?
N3 C2 C1 116.0(4) . . ?
O1 C4 N3 119.4(5) . . ?
O1 C4 C5 127.6(5) . . ?
N3 C4 C5 113.0(4) . . ?
C10 C5 C6 120.6(5) . . ?
C10 C5 C4 119.1(4) . . ?
C6 C5 C4 120.3(5) . . ?
C7 C6 C5 119.5(5) . . ?
C6 C7 C8 120.1(5) . . ?
C9 C8 C7 121.0(5) . . ?
C8 C9 C10 119.9(5) . . ?
C5 C10 C9 118.8(5) . . ?
C5 C10 N1 123.2(4) . . ?
C9 C10 N1 118.0(5) . . ?
C12 C11 C16 120.0 . . ?
C12 C11 C1 118.7(3) . . ?
C16 C11 C1 121.3(3) . . ?
C11 C12 C13 120.0 . . ?
C14 C13 C12 120.0 . . ?
C13 C14 C15 120.0 . . ?
C16 C15 C14 120.0 . . ?
C15 C16 C11 120.0 . . ?
C18 C17 C22 120.0 . . ?
C18 C17 C1 123.4(3) . . ?
C22 C17 C1 116.6(3) . . ?
C17 C18 C19 120.0 . . ?
C20 C19 C18 120.0 . . ?
C19 C20 C21 120.0 . . ?
C20 C21 C22 120.0 . . ?
C21 C22 C17 120.0 . . ?
O2 C24 N2 120.4(5) . . ?
O2 C24 C23 122.3(5) . . ?
N2 C24 C23 117.3(4) . . ?
O3 C25 N2 118.7(4) . . ?
O3 C25 C26 121.8(5) . . ?
N2 C25 C26 119.5(5) . . ?
O4 C26 C27 107.3(4) . . ?
O4 C26 C25 108.2(4) . . ?
C27 C26 C25 109.7(5) . . ?
O5 C28 O4 121.8(5) . . ?
O5 C28 C29 126.8(6) . . ?
O4 C28 C29 111.4(5) . . ?

loop_
_geom_bond_atom_site_label_1
_geom_bond_atom_site_label_2
_geom_bond_distance
_geom_bond_site_symmetry_2
_geom_bond_publ_flag
O1 C4 1.212(6) . ?
O2 C24 1.197(6) . ?
O3 C25 1.206(6) . ?
O4 C28 1.348(6) . ?
O4 C26 1.456(6) . ?
O5 C28 1.211(6) . ?
N1 C2 1.273(6) . ?
N1 C10 1.402(6) . ?
N2 N3 1.400(5) . ?
N2 C25 1.416(6) . ?
N2 C24 1.424(6) . ?
N3 C2 1.393(6) . ?
N3 C4 1.423(6) . ?
C1 C2 1.523(7) . ?
C1 C11 1.535(5) . ?
C1 C17 1.541(5) . ?
C4 C5 1.449(7) . ?
C5 C10 1.392(7) . ?
C5 C6 1.401(7) . ?
C6 C7 1.377(7) . ?
C7 C8 1.379(8) . ?
C8 C9 1.378(7) . ?
C9 C10 1.399(7) . ?
C11 C12 1.3900 . ?
C11 C16 1.3900 . ?
C12 C13 1.3900 . ?
C13 C14 1.3900 . ?
C14 C15 1.3900 . ?
C15 C16 1.3900 . ?
C17 C18 1.3900 . ?
C17 C22 1.3900 . ?
C18 C19 1.3900 . ?
C19 C20 1.3900 . ?
C20 C21 1.3900 . ?
C21 C22 1.3900 . ?
C23 C24 1.487(7) . ?
C25 C26 1.515(7) . ?
C26 C27 1.502(8) . ?
C28 C29 1.481(8) . ?

loop_
_cod_related_entry_id
_cod_related_entry_database
_cod_related_entry_code
1 ChemSpider 9256537
